data_1517811
loop_
_publ_author_name
'Gushchin, Pavel V.'
'Kuznetsov, Maxim L.'
'Haukka, Matti'
'Kukushkin, Vadim Yu'

_publ_section_title
;
 Anionic halide&#x00B7;&#x00B7;&#x00B7;alcohol clusters in the solid
 state.
;
_journal_issue 40
_journal_name_full 'The journal of physical chemistry. A'
_journal_page_first 9529
_journal_page_last 9539
_journal_paper_doi 10.1021/jp506256a
_journal_volume 118
_journal_year 2014
_chemical_formula_moiety 'C38 H46 N10 Pt, 2(C H4 O), 2(Br)'
_chemical_formula_sum 'C40 H54 Br2 N10 O2 Pt'
_chemical_formula_weight 1061.84
_chemical_name_systematic
; 
 ? 
;
_space_group_IT_number 2
_symmetry_cell_setting triclinic
_symmetry_space_group_name_Hall '-P 1'
_symmetry_space_group_name_H-M 'P -1'
_atom_sites_solution_hydrogens geom
_atom_sites_solution_primary direct
_atom_sites_solution_secondary difmap
_audit_creation_method SHELXL-97
_cell_angle_alpha 94.084(5)
_cell_angle_beta 109.329(5)
_cell_angle_gamma 104.174(5)
_cell_formula_units_Z 1
_cell_length_a 8.9470(9)
_cell_length_b 10.8626(11)
_cell_length_c 11.7344(12)
_cell_measurement_reflns_used 9934
_cell_measurement_temperature 120(2)
_cell_measurement_theta_max 31.18
_cell_measurement_theta_min 2.54
_cell_volume 1028.84(19)
_computing_cell_refinement 'SAINT (Bruker AXS, 2009)'
_computing_data_collection 'APEX2 (Bruker AXS, 2010)'
_computing_data_reduction 'SAINT (Bruker AXS, 2009)'
_computing_molecular_graphics 'CrystaMaker (CrystalMaker Software ltd., 2011)'
_computing_publication_material 'SHELXL-97 (Sheldrick, 2008)'
_computing_structure_refinement 'SHELXL-97 (Sheldrick, 2008)'
_computing_structure_solution 'SUPERFLIP (Palatinus & Chapuis, 2007)'
_diffrn_ambient_temperature 120(2)
_diffrn_detector_area_resol_mean 16
_diffrn_measured_fraction_theta_full 0.986
_diffrn_measured_fraction_theta_max 0.986
_diffrn_measurement_device '62mm x 62mm CCD camera on \k-goniostat'
_diffrn_measurement_device_type 'Bruker KAPPA APEX II DUO CCD'
_diffrn_measurement_method '\f scans and \w scans with \k offset'
_diffrn_radiation_collimation '0.5 mm double-pinhole'
_diffrn_radiation_monochromator 'toroidally curved graphite crystal'
_diffrn_radiation_source 'fine-focus sealed tube'
_diffrn_radiation_type MoK\a
_diffrn_radiation_wavelength 0.71073
_diffrn_reflns_av_R_equivalents 0.0599
_diffrn_reflns_av_sigmaI/netI 0.5214
_diffrn_reflns_limit_h_max 12
_diffrn_reflns_limit_h_min -11
_diffrn_reflns_limit_k_max 10
_diffrn_reflns_limit_k_min -15
_diffrn_reflns_limit_l_max 16
_diffrn_reflns_limit_l_min -16
_diffrn_reflns_number 18390
_diffrn_reflns_theta_full 30.00
_diffrn_reflns_theta_max 30.00
_diffrn_reflns_theta_min 1.87
_exptl_absorpt_coefficient_mu 5.400
_exptl_absorpt_correction_T_max 0.4483
_exptl_absorpt_correction_T_min 0.2502
_exptl_absorpt_correction_type multi-scan
_exptl_absorpt_process_details 'SADABS (Sheldrick, 2008)'
_exptl_crystal_colour colourless
_exptl_crystal_density_diffrn 1.714
_exptl_crystal_density_method 'not measured'
_exptl_crystal_description block
_exptl_crystal_F_000 528
_exptl_crystal_size_max 0.36
_exptl_crystal_size_mid 0.23
_exptl_crystal_size_min 0.18
_refine_diff_density_max 1.543
_refine_diff_density_min -2.750
_refine_diff_density_rms 0.205
_refine_ls_extinction_method none
_refine_ls_goodness_of_fit_ref 1.100
_refine_ls_hydrogen_treatment constr
_refine_ls_matrix_type full
_refine_ls_number_parameters 252
_refine_ls_number_reflns 5918
_refine_ls_number_restraints 0
_refine_ls_restrained_S_all 1.100
_refine_ls_R_factor_all 0.0983
_refine_ls_R_factor_gt 0.0280
_refine_ls_shift/su_max 0.001
_refine_ls_shift/su_mean 0.000
_refine_ls_structure_factor_coef Fsqd
_refine_ls_weighting_details 'calc w=1/[\s^2^(Fo^2^)+(0.0309P)^2^+1.0208P] where P=(Fo^2^+2Fc^2^)/3'
_refine_ls_weighting_scheme calc
_refine_ls_wR_factor_gt 0.0654
_refine_ls_wR_factor_ref 0.0709
_reflns_number_gt 5091
_reflns_number_total 5918
_reflns_threshold_expression >2sigma(I)
_cod_data_source_file jp506256a_si_001.cif
_cod_data_source_block 3br2meoh2
_cod_depositor_comments 'Adding full bibliography for 1517806--1517811.cif.'
_cod_original_cell_volume 1028.84(18)
_cod_database_code 1517811

loop_
_symmetry_equiv_pos_as_xyz
'x, y, z'
'-x, -y, -z'

loop_
_atom_site_label
_atom_site_type_symbol
_atom_site_fract_x
_atom_site_fract_y
_atom_site_fract_z
_atom_site_U_iso_or_equiv
_atom_site_adp_type
_atom_site_occupancy
_atom_site_symmetry_multiplicity
_atom_site_calc_flag
_atom_site_refinement_flags
Pt1 Pt 0.0000 0.0000 0.5000 0.01397(5) Uani 1 2 d S
N1 N -0.1684(3) 0.0976(2) 0.4764(2) 0.0138(4) Uani 1 1 d .
N2 N -0.2661(3) 0.2579(2) 0.5435(2) 0.0162(5) Uani 1 1 d .
H2N H -0.3646 0.2271 0.4859 0.019 Uiso 1 1 calc R
H2M H -0.2449 0.3271 0.5966 0.019 Uiso 1 1 calc R
N3 N 0.0006(3) 0.2543(2) 0.6471(2) 0.0134(4) Uani 1 1 d .
N4 N 0.2670(3) 0.3759(2) 0.6828(2) 0.0144(4) Uani 1 1 d .
N5 N 0.1635(3) 0.1733(2) 0.5598(2) 0.0145(4) Uani 1 1 d .
H5N H 0.2521 0.1875 0.5399 0.017 Uiso 1 1 calc R
C1 C -0.3092(3) 0.0599(3) 0.3647(2) 0.0147(5) Uani 1 1 d .
C2 C -0.3056(4) 0.1220(3) 0.2660(3) 0.0214(6) Uani 1 1 d .
H2 H -0.2134 0.1922 0.2738 0.026 Uiso 1 1 calc R
C3 C -0.4364(5) 0.0809(3) 0.1570(3) 0.0279(7) Uani 1 1 d .
H3 H -0.4360 0.1243 0.0896 0.033 Uiso 1 1 calc R
C4 C -0.5696(4) -0.0237(3) 0.1441(3) 0.0284(7) Uani 1 1 d .
H4 H -0.6584 -0.0530 0.0675 0.034 Uiso 1 1 calc R
C5 C -0.5727(4) -0.0848(3) 0.2421(3) 0.0239(6) Uani 1 1 d .
H5A H -0.6638 -0.1564 0.2334 0.029 Uiso 1 1 calc R
C6 C -0.4427(4) -0.0418(3) 0.3540(3) 0.0191(6) Uani 1 1 d .
H6 H -0.4459 -0.0823 0.4227 0.023 Uiso 1 1 calc R
C7 C -0.1494(3) 0.2000(2) 0.5503(2) 0.0130(5) Uani 1 1 d .
C8 C 0.0097(3) 0.2529(3) 0.7722(2) 0.0143(5) Uani 1 1 d .
C9 C -0.0489(4) 0.3363(3) 0.8291(3) 0.0179(6) Uani 1 1 d .
H9 H -0.0949 0.3974 0.7869 0.021 Uiso 1 1 calc R
C10 C -0.0391(4) 0.3288(3) 0.9486(3) 0.0223(6) Uani 1 1 d .
H10 H -0.0807 0.3846 0.9879 0.027 Uiso 1 1 calc R
C11 C 0.0297(4) 0.2421(3) 1.0113(3) 0.0249(7) Uani 1 1 d .
H11 H 0.0362 0.2383 1.0934 0.030 Uiso 1 1 calc R
C12 C 0.0894(4) 0.1602(3) 0.9534(3) 0.0262(7) Uani 1 1 d .
H12 H 0.1382 0.1006 0.9963 0.031 Uiso 1 1 calc R
C13 C 0.0781(4) 0.1650(3) 0.8335(3) 0.0200(6) Uani 1 1 d .
H13 H 0.1174 0.1079 0.7935 0.024 Uiso 1 1 calc R
C14 C 0.1482(3) 0.2659(2) 0.6258(2) 0.0128(5) Uani 1 1 d .
C15 C 0.2314(4) 0.4964(3) 0.7086(3) 0.0168(5) Uani 1 1 d .
H15A H 0.1131 0.4793 0.6972 0.020 Uiso 1 1 calc R
H15B H 0.2548 0.5540 0.6510 0.020 Uiso 1 1 calc R
C16 C 0.3368(4) 0.5609(3) 0.8385(3) 0.0203(6) Uani 1 1 d .
H16A H 0.3087 0.5056 0.8963 0.024 Uiso 1 1 calc R
H16B H 0.3148 0.6440 0.8554 0.024 Uiso 1 1 calc R
C17 C 0.5189(4) 0.5841(3) 0.8568(3) 0.0244(7) Uani 1 1 d .
H17A H 0.5496 0.6469 0.8055 0.029 Uiso 1 1 calc R
H17B H 0.5875 0.6207 0.9436 0.029 Uiso 1 1 calc R
C18 C 0.5520(4) 0.4591(3) 0.8224(3) 0.0221(6) Uani 1 1 d .
H18A H 0.5370 0.4014 0.8818 0.027 Uiso 1 1 calc R
H18B H 0.6682 0.4772 0.8274 0.027 Uiso 1 1 calc R
C19 C 0.4381(4) 0.3917(3) 0.6944(3) 0.0184(6) Uani 1 1 d .
H19A H 0.4638 0.4432 0.6334 0.022 Uiso 1 1 calc R
H19B H 0.4550 0.3064 0.6782 0.022 Uiso 1 1 calc R
O1S O 0.3780(3) 0.2220(2) 0.4081(2) 0.0213(4) Uani 1 1 d .
H1O H 0.3577 0.2935 0.4088 0.032 Uiso 1 1 calc R
C1S C 0.2482(4) 0.1299(3) 0.3104(3) 0.0258(7) Uani 1 1 d .
H1SA H 0.2692 0.1371 0.2340 0.039 Uiso 1 1 calc R
H1SB H 0.1424 0.1466 0.3013 0.039 Uiso 1 1 calc R
H1SC H 0.2441 0.0429 0.3291 0.039 Uiso 1 1 calc R
Br1 Br 0.17344(4) 0.42608(3) 0.36584(3) 0.02300(7) Uani 1 1 d .

loop_
_atom_site_aniso_label
_atom_site_aniso_U_11
_atom_site_aniso_U_22
_atom_site_aniso_U_33
_atom_site_aniso_U_23
_atom_site_aniso_U_13
_atom_site_aniso_U_12
Pt1 0.01488(8) 0.00812(7) 0.02005(8) 0.00324(5) 0.00716(6) 0.00384(5)
N1 0.0138(11) 0.0105(10) 0.0185(11) 0.0041(8) 0.0059(9) 0.0054(8)
N2 0.0141(11) 0.0131(10) 0.0207(11) -0.0004(9) 0.0041(9) 0.0063(9)
N3 0.0132(11) 0.0115(10) 0.0164(10) 0.0022(8) 0.0071(9) 0.0029(8)
N4 0.0130(11) 0.0095(10) 0.0206(11) 0.0012(8) 0.0066(9) 0.0026(8)
N5 0.0122(10) 0.0116(10) 0.0213(11) 0.0030(8) 0.0083(9) 0.0034(8)
C1 0.0154(13) 0.0116(11) 0.0178(12) 0.0011(9) 0.0049(10) 0.0071(10)
C2 0.0246(15) 0.0171(13) 0.0216(14) 0.0045(11) 0.0072(12) 0.0057(12)
C3 0.0368(19) 0.0279(16) 0.0192(14) 0.0071(12) 0.0071(13) 0.0127(15)
C4 0.0266(17) 0.0298(17) 0.0241(15) -0.0028(13) 0.0028(13) 0.0106(14)
C5 0.0180(14) 0.0213(14) 0.0283(15) -0.0007(12) 0.0050(12) 0.0044(12)
C6 0.0164(13) 0.0170(13) 0.0242(14) 0.0044(11) 0.0067(11) 0.0056(11)
C7 0.0157(12) 0.0084(10) 0.0178(12) 0.0053(9) 0.0078(10) 0.0049(9)
C8 0.0149(12) 0.0116(11) 0.0157(12) 0.0013(9) 0.0068(10) 0.0009(10)
C9 0.0201(14) 0.0139(12) 0.0207(13) 0.0027(10) 0.0089(11) 0.0047(11)
C10 0.0266(16) 0.0194(13) 0.0215(14) 0.0004(11) 0.0122(12) 0.0037(12)
C11 0.0289(17) 0.0275(16) 0.0189(14) 0.0074(12) 0.0105(12) 0.0054(13)
C12 0.0301(17) 0.0283(16) 0.0236(15) 0.0137(12) 0.0083(13) 0.0135(14)
C13 0.0222(15) 0.0188(13) 0.0213(13) 0.0058(11) 0.0076(12) 0.0093(12)
C14 0.0139(12) 0.0098(11) 0.0163(12) 0.0059(9) 0.0064(10) 0.0040(10)
C15 0.0199(14) 0.0109(11) 0.0198(13) 0.0019(10) 0.0072(11) 0.0049(10)
C16 0.0240(15) 0.0142(12) 0.0214(13) -0.0005(10) 0.0080(12) 0.0046(11)
C17 0.0242(16) 0.0183(14) 0.0245(14) -0.0018(11) 0.0065(12) -0.0005(12)
C18 0.0159(14) 0.0229(14) 0.0243(14) 0.0001(11) 0.0058(11) 0.0029(11)
C19 0.0145(13) 0.0176(13) 0.0230(13) 0.0003(11) 0.0090(11) 0.0018(10)
O1S 0.0189(11) 0.0195(10) 0.0266(11) 0.0059(8) 0.0068(9) 0.0088(9)
C1S 0.0288(17) 0.0261(15) 0.0241(15) 0.0036(12) 0.0088(13) 0.0118(13)
Br1 0.02910(17) 0.01651(14) 0.02901(16) 0.00856(11) 0.01189(13) 0.01310(12)

loop_
_atom_type_symbol
_atom_type_description
_atom_type_scat_dispersion_real
_atom_type_scat_dispersion_imag
_atom_type_scat_source
C C 0.0033 0.0016 'International Tables Vol C Tables 4.2.6.8 and 6.1.1.4'
H H 0.0000 0.0000 'International Tables Vol C Tables 4.2.6.8 and 6.1.1.4'
Br Br -0.2901 2.4595 'International Tables Vol C Tables 4.2.6.8 and 6.1.1.4'
N N 0.0061 0.0033 'International Tables Vol C Tables 4.2.6.8 and 6.1.1.4'
O O 0.0106 0.0060 'International Tables Vol C Tables 4.2.6.8 and 6.1.1.4'
Pt Pt -1.7033 8.3905 'International Tables Vol C Tables 4.2.6.8 and 6.1.1.4'

loop_
_geom_angle_atom_site_label_1
_geom_angle_atom_site_label_2
_geom_angle_atom_site_label_3
_geom_angle
_geom_angle_site_symmetry_1
_geom_angle_site_symmetry_3
N5 Pt1 N5 180.0 2_556 .
N5 Pt1 N1 95.45(10) 2_556 .
N5 Pt1 N1 84.55(10) . .
N5 Pt1 N1 84.55(10) 2_556 2_556
N5 Pt1 N1 95.45(10) . 2_556
N1 Pt1 N1 180.000(1) . 2_556
C7 N1 C1 118.2(2) . .
C7 N1 Pt1 123.9(2) . .
C1 N1 Pt1 117.49(17) . .
C7 N2 H2N 120.0 . .
C7 N2 H2M 120.0 . .
H2N N2 H2M 120.0 . .
C7 N3 C14 119.0(2) . .
C7 N3 C8 120.3(2) . .
C14 N3 C8 116.6(2) . .
C14 N4 C15 122.7(2) . .
C14 N4 C19 121.7(2) . .
C15 N4 C19 113.7(2) . .
C14 N5 Pt1 124.28(18) . .
C14 N5 H5N 117.9 . .
Pt1 N5 H5N 117.9 . .
C6 C1 C2 120.7(3) . .
C6 C1 N1 119.9(3) . .
C2 C1 N1 119.3(2) . .
C3 C2 C1 119.3(3) . .
C3 C2 H2 120.4 . .
C1 C2 H2 120.4 . .
C2 C3 C4 120.6(3) . .
C2 C3 H3 119.7 . .
C4 C3 H3 119.7 . .
C5 C4 C3 119.9(3) . .
C5 C4 H4 120.0 . .
C3 C4 H4 120.0 . .
C4 C5 C6 120.0(3) . .
C4 C5 H5A 120.0 . .
C6 C5 H5A 120.0 . .
C1 C6 C5 119.5(3) . .
C1 C6 H6 120.2 . .
C5 C6 H6 120.2 . .
N1 C7 N2 124.7(3) . .
N1 C7 N3 119.8(3) . .
N2 C7 N3 115.5(2) . .
C13 C8 C9 120.8(3) . .
C13 C8 N3 117.7(2) . .
C9 C8 N3 121.5(3) . .
C8 C9 C10 118.8(3) . .
C8 C9 H9 120.6 . .
C10 C9 H9 120.6 . .
C11 C10 C9 121.2(3) . .
C11 C10 H10 119.4 . .
C9 C10 H10 119.4 . .
C10 C11 C12 119.3(3) . .
C10 C11 H11 120.4 . .
C12 C11 H11 120.4 . .
C13 C12 C11 120.2(3) . .
C13 C12 H12 119.9 . .
C11 C12 H12 119.9 . .
C8 C13 C12 119.7(3) . .
C8 C13 H13 120.1 . .
C12 C13 H13 120.1 . .
N5 C14 N4 125.3(2) . .
N5 C14 N3 120.2(2) . .
N4 C14 N3 114.5(2) . .
N4 C15 C16 109.7(3) . .
N4 C15 H15A 109.7 . .
C16 C15 H15A 109.7 . .
N4 C15 H15B 109.7 . .
C16 C15 H15B 109.7 . .
H15A C15 H15B 108.2 . .
C15 C16 C17 109.7(2) . .
C15 C16 H16A 109.7 . .
C17 C16 H16A 109.7 . .
C15 C16 H16B 109.7 . .
C17 C16 H16B 109.7 . .
H16A C16 H16B 108.2 . .
C18 C17 C16 110.4(2) . .
C18 C17 H17A 109.6 . .
C16 C17 H17A 109.6 . .
C18 C17 H17B 109.6 . .
C16 C17 H17B 109.6 . .
H17A C17 H17B 108.1 . .
C17 C18 C19 112.0(3) . .
C17 C18 H18A 109.2 . .
C19 C18 H18A 109.2 . .
C17 C18 H18B 109.2 . .
C19 C18 H18B 109.2 . .
H18A C18 H18B 107.9 . .
N4 C19 C18 109.6(2) . .
N4 C19 H19A 109.8 . .
C18 C19 H19A 109.8 . .
N4 C19 H19B 109.8 . .
C18 C19 H19B 109.8 . .
H19A C19 H19B 108.2 . .
C1S O1S H1O 109.5 . .
O1S C1S H1SA 109.5 . .
O1S C1S H1SB 109.5 . .
H1SA C1S H1SB 109.5 . .
O1S C1S H1SC 109.5 . .
H1SA C1S H1SC 109.5 . .
H1SB C1S H1SC 109.5 . .

loop_
_geom_bond_atom_site_label_1
_geom_bond_atom_site_label_2
_geom_bond_distance
_geom_bond_site_symmetry_2
_geom_bond_publ_flag
Pt1 N5 1.990(2) 2_556 ?
Pt1 N5 1.990(2) . yes
Pt1 N1 2.004(2) . yes
Pt1 N1 2.004(2) 2_556 ?
N1 C7 1.300(3) . yes
N1 C1 1.432(4) . yes
N2 C7 1.329(4) . yes
N2 H2N 0.8800 . ?
N2 H2M 0.8800 . ?
N3 C7 1.395(3) . yes
N3 C14 1.401(3) . yes
N3 C8 1.445(3) . yes
N4 C14 1.340(3) . yes
N4 C15 1.456(4) . yes
N4 C19 1.457(4) . yes
N5 C14 1.288(3) . yes
N5 H5N 0.8800 . ?
C1 C6 1.378(4) . ?
C1 C2 1.387(4) . ?
C2 C3 1.370(4) . ?
C2 H2 0.9500 . ?
C3 C4 1.388(5) . ?
C3 H3 0.9500 . ?
C4 C5 1.373(5) . ?
C4 H4 0.9500 . ?
C5 C6 1.390(4) . ?
C5 H5A 0.9500 . ?
C6 H6 0.9500 . ?
C8 C13 1.377(4) . ?
C8 C9 1.385(4) . ?
C9 C10 1.385(4) . ?
C9 H9 0.9500 . ?
C10 C11 1.375(5) . ?
C10 H10 0.9500 . ?
C11 C12 1.389(5) . ?
C11 H11 0.9500 . ?
C12 C13 1.383(4) . ?
C12 H12 0.9500 . ?
C13 H13 0.9500 . ?
C15 C16 1.509(4) . ?
C15 H15A 0.9900 . ?
C15 H15B 0.9900 . ?
C16 C17 1.524(4) . ?
C16 H16A 0.9900 . ?
C16 H16B 0.9900 . ?
C17 C18 1.514(5) . ?
C17 H17A 0.9900 . ?
C17 H17B 0.9900 . ?
C18 C19 1.516(4) . ?
C18 H18A 0.9900 . ?
C18 H18B 0.9900 . ?
C19 H19A 0.9900 . ?
C19 H19B 0.9900 . ?
O1S C1S 1.432(4) . ?
O1S H1O 0.8400 . ?
C1S H1SA 0.9800 . ?
C1S H1SB 0.9800 . ?
C1S H1SC 0.9800 . ?

loop_
_geom_hbond_atom_site_label_D
_geom_hbond_atom_site_label_H
_geom_hbond_atom_site_label_A
_geom_hbond_distance_DH
_geom_hbond_distance_HA
_geom_hbond_distance_DA
_geom_hbond_angle_DHA
_geom_hbond_site_symmetry_A
_geom_hbond_publ_flag
O1S H1O Br1 0.84 2.40 3.171(2) 152.8 . yes
N5 H5N O1S 0.88 2.20 3.006(3) 152.3 . yes
N2 H2N O1S 0.88 2.16 2.961(3) 150.6 1_455 yes
N2 H2M Br1 0.88 2.57 3.332(2) 145.7 2_566 yes

loop_
_geom_torsion_atom_site_label_1
_geom_torsion_atom_site_label_2
_geom_torsion_atom_site_label_3
_geom_torsion_atom_site_label_4
_geom_torsion
_geom_torsion_site_symmetry_1
N5 Pt1 N1 C7 142.9(2) 2_556
N5 Pt1 N1 C7 -37.1(2) .
N1 Pt1 N1 C7 -102(51) 2_556
N5 Pt1 N1 C1 -44.08(19) 2_556
N5 Pt1 N1 C1 135.92(19) .
N1 Pt1 N1 C1 71(51) 2_556
N5 Pt1 N5 C14 64(13) 2_556
N1 Pt1 N5 C14 38.4(2) .
N1 Pt1 N5 C14 -141.6(2) 2_556
C7 N1 C1 C6 -103.5(3) .
Pt1 N1 C1 C6 83.1(3) .
C7 N1 C1 C2 80.1(3) .
Pt1 N1 C1 C2 -93.3(3) .
C6 C1 C2 C3 -0.2(5) .
N1 C1 C2 C3 176.2(3) .
C1 C2 C3 C4 -1.6(5) .
C2 C3 C4 C5 1.7(6) .
C3 C4 C5 C6 0.0(5) .
C2 C1 C6 C5 1.9(5) .
N1 C1 C6 C5 -174.5(3) .
C4 C5 C6 C1 -1.8(5) .
C1 N1 C7 N2 14.5(4) .
Pt1 N1 C7 N2 -172.5(2) .
C1 N1 C7 N3 -167.3(2) .
Pt1 N1 C7 N3 5.6(3) .
C14 N3 C7 N1 43.2(4) .
C8 N3 C7 N1 -113.2(3) .
C14 N3 C7 N2 -138.6(3) .
C8 N3 C7 N2 65.0(3) .
C7 N3 C8 C13 103.7(3) .
C14 N3 C8 C13 -53.3(3) .
C7 N3 C8 C9 -76.0(3) .
C14 N3 C8 C9 127.1(3) .
C13 C8 C9 C10 -0.7(4) .
N3 C8 C9 C10 178.9(2) .
C8 C9 C10 C11 1.0(4) .
C9 C10 C11 C12 -0.4(5) .
C10 C11 C12 C13 -0.7(5) .
C9 C8 C13 C12 -0.4(4) .
N3 C8 C13 C12 -180.0(3) .
C11 C12 C13 C8 1.0(5) .
Pt1 N5 C14 N4 169.1(2) .
Pt1 N5 C14 N3 -8.2(4) .
C15 N4 C14 N5 151.8(3) .
C19 N4 C14 N5 -11.7(4) .
C15 N4 C14 N3 -30.8(4) .
C19 N4 C14 N3 165.6(3) .
C7 N3 C14 N5 -42.1(4) .
C8 N3 C14 N5 115.2(3) .
C7 N3 C14 N4 140.4(3) .
C8 N3 C14 N4 -62.3(3) .
C14 N4 C15 C16 134.5(3) .
C19 N4 C15 C16 -60.7(3) .
N4 C15 C16 C17 57.9(3) .
C15 C16 C17 C18 -55.3(3) .
C16 C17 C18 C19 53.6(3) .
C14 N4 C19 C18 -137.4(3) .
C15 N4 C19 C18 57.7(3) .
C17 C18 C19 N4 -53.5(3) .
